data_7061016
loop_
_publ_author_name
'Pisareva, Anna V.'
'Shilov, Gennady V.'
'Karelin, Alexander I.'
'Pisarev, Rostislav V.'
'Bukun, Nadezhghda G.'
'Chernyak, Alexander V.'
'Aldoshin, Sergey M.'
'Dobrovolsky, Yury A.'

_publ_section_title
;
 Structure and ionic conductivity of the octahydrate of tetralithium salt
 of calix[4]arenesulfonic acid
;
_journal_issue 45
_journal_name_full 'New Journal of Chemistry'
_journal_page_first 21100
_journal_page_last 21107
_journal_paper_doi 10.1039/D1NJ04057J
_journal_volume 45
_journal_year 2021
_chemical_formula_sum 'C28 H36 Li4 O24 S4'
_chemical_formula_weight 912.57
_space_group_crystal_system triclinic
_space_group_IT_number 2
_space_group_name_Hall '-P 1'
_space_group_name_H-M_alt 'P -1'
_atom_sites_solution_hydrogens mixed
_audit_creation_method SHELXL-2018/3
_audit_update_record
;
2021-07-06 deposited with the CCDC.	2021-10-04 downloaded from the CCDC.
;
_cell_angle_alpha 97.241(3)
_cell_angle_beta 99.345(4)
_cell_angle_gamma 90.658(3)
_cell_formula_units_Z 2
_cell_length_a 11.8752(5)
_cell_length_b 12.2144(4)
_cell_length_c 13.2972(6)
_cell_measurement_reflns_used 7109
_cell_measurement_temperature 150(1)
_cell_measurement_theta_max 31.6057
_cell_measurement_theta_min 2.8046
_cell_volume 1886.96(13)
_computing_cell_refinement 'CrysAlisPro 1.171.36.20 (Agilent Technologies, 2012)'
_computing_data_collection 'CrysAlisPro 1.171.36.20 (Agilent Technologies, 2012)'
_computing_data_reduction 'CrysAlisPro 1.171.36.20 (Agilent Technologies, 2012)'
_computing_structure_refinement 'SHELXL-2018/3 (Sheldrick, 2018)'
_computing_structure_solution 'SHELXS-97 (Sheldrick, 1990)'
_diffrn_ambient_temperature 150(1)
_diffrn_detector_area_resol_mean 16.2060
_diffrn_measured_fraction_theta_full 0.999
_diffrn_measured_fraction_theta_max 0.999
_diffrn_measurement_device_type 'Xcalibur, Eos'
_diffrn_measurement_method '\w scans'
_diffrn_radiation_monochromator graphite
_diffrn_radiation_source 'Enhance (Mo) X-ray Source'
_diffrn_radiation_type 'Mo K\a'
_diffrn_radiation_wavelength 0.7107
_diffrn_reflns_av_R_equivalents 0.0222
_diffrn_reflns_av_unetI/netI 0.0448
_diffrn_reflns_Laue_measured_fraction_full 0.999
_diffrn_reflns_Laue_measured_fraction_max 0.999
_diffrn_reflns_limit_h_max 16
_diffrn_reflns_limit_h_min -15
_diffrn_reflns_limit_k_max 16
_diffrn_reflns_limit_k_min -16
_diffrn_reflns_limit_l_max 18
_diffrn_reflns_limit_l_min -17
_diffrn_reflns_number 17699
_diffrn_reflns_point_group_measured_fraction_full 0.999
_diffrn_reflns_point_group_measured_fraction_max 0.999
_diffrn_reflns_theta_full 25.242
_diffrn_reflns_theta_max 29.070
_diffrn_reflns_theta_min 2.810
_exptl_absorpt_coefficient_mu 0.346
_exptl_absorpt_correction_T_max 1.00000
_exptl_absorpt_correction_T_min 0.97727
_exptl_absorpt_correction_type multi-scan
_exptl_absorpt_process_details
;
CrysAlisPro, Agilent Technologies,
Version 1.171.36.20 (release 27-06-2012 CrysAlis171 .NET)
(compiled Jul 11 2012,15:38:31)
Empirical absorption correction using spherical harmonics,
 implemented in SCALE3 ABSPACK scaling algorithm.
;
_exptl_crystal_density_diffrn 1.606
_exptl_crystal_description plate
_exptl_crystal_F_000 944
_exptl_crystal_size_max 0.20
_exptl_crystal_size_mid 0.15
_exptl_crystal_size_min 0.05
_refine_diff_density_max 0.567
_refine_diff_density_min -0.538
_refine_diff_density_rms 0.070
_refine_ls_extinction_method none
_refine_ls_goodness_of_fit_ref 1.029
_refine_ls_hydrogen_treatment mixed
_refine_ls_matrix_type full
_refine_ls_number_parameters 581
_refine_ls_number_reflns 10081
_refine_ls_number_restraints 17
_refine_ls_restrained_S_all 1.032
_refine_ls_R_factor_all 0.0552
_refine_ls_R_factor_gt 0.0407
_refine_ls_shift/su_max 0.001
_refine_ls_shift/su_mean 0.000
_refine_ls_structure_factor_coef Fsqd
_refine_ls_weighting_details 'w=1/[\s^2^(Fo^2^)+(0.0441P)^2^+0.9672P] where P=(Fo^2^+2Fc^2^)/3'
_refine_ls_weighting_scheme calc
_refine_ls_wR_factor_gt 0.0949
_refine_ls_wR_factor_ref 0.1017
_reflns_Friedel_coverage 0.000
_reflns_number_gt 8132
_reflns_number_total 10081
_reflns_threshold_expression 'I > 2\s(I)'
_cod_data_source_file d1nj04057j1.cif
_cod_data_source_block shelx
_cod_depositor_comments 'Adding full bibliography for 7061016.cif.'
_cod_database_code 7061016
_shelx_shelxl_version_number 2018/3
_shelx_space_group_comment
;
The symmetry employed for this shelxl refinement is uniquely defined
by the following loop, which should always be used as a source of
symmetry information in preference to the above space-group names.
They are only intended as comments.
;

loop_
_space_group_symop_operation_xyz
'x, y, z'
'-x, -y, -z'

loop_
_atom_site_label
_atom_site_type_symbol
_atom_site_fract_x
_atom_site_fract_y
_atom_site_fract_z
_atom_site_U_iso_or_equiv
_atom_site_adp_type
_atom_site_occupancy
_atom_site_site_symmetry_order
_atom_site_calc_flag
_atom_site_refinement_flags_posn
_atom_site_refinement_flags_adp
_atom_site_refinement_flags_occupancy
_atom_site_disorder_assembly
_atom_site_disorder_group
Li1 Li 0.1233(3) 0.6584(3) 0.1838(3) 0.0178(7) Uani 1 1 d . . . . .
Li2 Li -0.3593(3) -0.2548(3) 0.0607(3) 0.0203(7) Uani 1 1 d . . . . .
Li3 Li -0.7168(3) 0.6108(3) 0.0029(3) 0.0209(7) Uani 1 1 d . . . . .
Li4 Li -0.9175(3) 0.1615(3) 0.0532(3) 0.0177(7) Uani 1 1 d . . . . .
S1 S 0.09370(3) 0.39612(3) 0.17007(3) 0.00980(9) Uani 1 1 d . . . . .
S2 S -0.51515(4) 0.62092(4) 0.18148(4) 0.01364(10) Uani 1 1 d . . . . .
S3 S -0.71206(4) 0.01407(4) 0.14216(4) 0.01457(10) Uani 1 1 d . . . . .
S4 S -0.09937(4) -0.19910(3) 0.17224(3) 0.01093(9) Uani 1 1 d . . . . .
O1 O -0.39527(11) 0.17667(11) 0.52165(10) 0.0151(3) Uani 1 1 d . . . . .
H1 H -0.383949 0.243712 0.527753 0.023 Uiso 1 1 calc R U . . .
O2 O -0.32421(11) 0.38434(11) 0.52568(10) 0.0152(3) Uani 1 1 d . . . . .
H2 H -0.255884 0.373762 0.527495 0.023 Uiso 1 1 calc R U . . .
O3 O -0.18183(11) 0.11526(10) 0.52385(10) 0.0144(3) Uani 1 1 d . . . . .
H3 H -0.250026 0.124954 0.523948 0.022 Uiso 1 1 calc R U . . .
O4 O -0.10867(11) 0.32484(10) 0.53342(10) 0.0150(3) Uani 1 1 d . . . . .
H4 H -0.118745 0.259013 0.537032 0.022 Uiso 1 1 calc R U . . .
O5 O 0.21332(11) 0.37765(11) 0.20353(11) 0.0174(3) Uani 1 1 d . . . . .
O6 O 0.04366(11) 0.31505(10) 0.08270(10) 0.0144(3) Uani 1 1 d . . . . .
O7 O 0.06874(11) 0.50837(10) 0.14876(11) 0.0164(3) Uani 1 1 d . . . . .
O8 O -0.61716(11) 0.56204(11) 0.12203(11) 0.0196(3) Uani 1 1 d . . . . .
O9 O -0.54298(13) 0.72457(11) 0.23728(13) 0.0258(3) Uani 1 1 d . . . . .
O10 O -0.42706(12) 0.63394(14) 0.12012(13) 0.0279(3) Uani 1 1 d . . . . .
O11 O -0.78433(12) -0.07040(12) 0.16892(12) 0.0241(3) Uani 1 1 d . . . . .
O12 O -0.77341(13) 0.10932(11) 0.11006(12) 0.0257(3) Uani 1 1 d . . . . .
O13 O -0.64255(12) -0.03181(12) 0.06605(11) 0.0233(3) Uani 1 1 d . . . . .
O14 O -0.20535(11) -0.26223(11) 0.13278(12) 0.0204(3) Uani 1 1 d . . . . .
O15 O -0.01058(11) -0.26665(11) 0.21765(11) 0.0196(3) Uani 1 1 d . . . . .
O16 O -0.06179(12) -0.13737(11) 0.09605(10) 0.0187(3) Uani 1 1 d . . . . .
C1 C 0.02471(14) 0.37333(14) 0.27363(14) 0.0102(3) Uani 1 1 d . . . . .
C2 C 0.04483(14) 0.27534(14) 0.31597(14) 0.0112(3) Uani 1 1 d . . . . .
H2A H 0.089834 0.222614 0.286628 0.013 Uiso 1 1 calc R U . . .
C3 C -0.00152(14) 0.25562(13) 0.40136(14) 0.0101(3) Uani 1 1 d . . . . .
C4 C -0.06874(14) 0.33688(14) 0.44374(13) 0.0101(3) Uani 1 1 d . . . . .
C5 C -0.09285(14) 0.43453(14) 0.40038(14) 0.0099(3) Uani 1 1 d . . . . .
C6 C -0.04445(14) 0.45208(14) 0.31502(14) 0.0111(3) Uani 1 1 d . . . . .
H6A H -0.058392 0.516731 0.285514 0.013 Uiso 1 1 calc R U . . .
C7 C -0.16883(14) 0.52077(13) 0.44455(14) 0.0106(3) Uani 1 1 d . . . . .
H7A H -0.144348 0.593081 0.431834 0.013 Uiso 1 1 calc R U . . .
H7B H -0.159498 0.520815 0.518394 0.013 Uiso 1 1 calc R U . . .
C8 C -0.29443(14) 0.50103(13) 0.39917(14) 0.0102(3) Uani 1 1 d . . . . .
C9 C -0.36558(14) 0.43192(13) 0.43950(13) 0.0101(3) Uani 1 1 d . . . . .
C10 C -0.48110(14) 0.41243(13) 0.39660(14) 0.0102(3) Uani 1 1 d . . . . .
C11 C -0.52634(14) 0.46867(13) 0.31530(14) 0.0113(3) Uani 1 1 d . . . . .
H11A H -0.603373 0.459238 0.287306 0.014 Uiso 1 1 calc R U . . .
C12 C -0.45698(15) 0.53868(14) 0.27592(14) 0.0112(3) Uani 1 1 d . . . . .
C13 C -0.34149(14) 0.55328(14) 0.31620(14) 0.0117(3) Uani 1 1 d . . . . .
H13A H -0.295459 0.598399 0.287301 0.014 Uiso 1 1 calc R U . . .
C14 C -0.55567(14) 0.33193(13) 0.43701(14) 0.0104(3) Uani 1 1 d . . . . .
H14A H -0.634534 0.353365 0.423345 0.012 Uiso 1 1 calc R U . . .
H14B H -0.533298 0.336174 0.510911 0.012 Uiso 1 1 calc R U . . .
C15 C -0.54689(14) 0.21343(13) 0.38850(14) 0.0104(3) Uani 1 1 d . . . . .
C16 C -0.46543(14) 0.14267(14) 0.43013(14) 0.0102(3) Uani 1 1 d . . . . .
C17 C -0.45600(14) 0.03384(14) 0.38442(14) 0.0106(3) Uani 1 1 d . . . . .
C18 C -0.53224(14) -0.00441(14) 0.29561(14) 0.0121(3) Uani 1 1 d . . . . .
H18A H -0.528164 -0.076334 0.264037 0.015 Uiso 1 1 calc R U . . .
C19 C -0.61446(14) 0.06463(14) 0.25398(14) 0.0122(3) Uani 1 1 d . . . . .
C20 C -0.62180(14) 0.17272(14) 0.29926(14) 0.0121(3) Uani 1 1 d . . . . .
H20A H -0.676816 0.218025 0.269953 0.015 Uiso 1 1 calc R U . . .
C21 C -0.36587(14) -0.04156(13) 0.42990(14) 0.0109(3) Uani 1 1 d . . . . .
H21A H -0.352514 -0.023857 0.504134 0.013 Uiso 1 1 calc R U . . .
H21B H -0.394807 -0.117387 0.413437 0.013 Uiso 1 1 calc R U . . .
C22 C -0.25326(14) -0.03218(13) 0.39116(14) 0.0099(3) Uani 1 1 d . . . . .
C23 C -0.16807(14) 0.04709(13) 0.43665(13) 0.0098(3) Uani 1 1 d . . . . .
C24 C -0.06516(14) 0.05649(13) 0.39921(13) 0.0094(3) Uani 1 1 d . . . . .
C25 C -0.04595(14) -0.01883(13) 0.31699(14) 0.0106(3) Uani 1 1 d . . . . .
H25A H 0.022296 -0.015050 0.291600 0.013 Uiso 1 1 calc R U . . .
C26 C -0.12877(14) -0.10025(14) 0.27230(14) 0.0105(3) Uani 1 1 d . . . . .
C27 C -0.23179(14) -0.10623(14) 0.30784(14) 0.0114(3) Uani 1 1 d . . . . .
H27A H -0.286923 -0.159745 0.276117 0.014 Uiso 1 1 calc R U . . .
C28 C 0.02290(14) 0.14806(13) 0.44633(14) 0.0101(3) Uani 1 1 d . . . . .
H28A H 0.023866 0.161060 0.519952 0.012 Uiso 1 1 calc R U . . .
H28B H 0.097963 0.124214 0.434957 0.012 Uiso 1 1 calc R U . . .
OW1 O -0.81674(13) 0.49318(12) -0.06819(13) 0.0263(3) Uani 1 1 d D . . . .
HW1A H -0.797(2) 0.4278(16) -0.090(2) 0.039 Uiso 1 1 d D U . . .
HW1B H -0.8928(15) 0.489(2) -0.078(2) 0.039 Uiso 1 1 d D U . . .
OW2 O 0.16432(11) 0.71159(11) 0.05430(11) 0.0152(3) Uani 1 1 d D . . . .
HW2A H 0.1803(19) 0.7801(14) 0.0729(19) 0.023 Uiso 1 1 d D U . . .
HW2B H 0.1006(16) 0.7062(19) 0.0115(17) 0.023 Uiso 1 1 d D U . . .
OW3 O -0.63173(14) 0.68702(14) -0.08093(15) 0.0368(4) Uani 1 1 d D . . . .
HW3B H -0.558086 0.682962 -0.089024 0.055 Uiso 1 1 d D U . . .
HW3A H -0.631900 0.742500 -0.039400 0.050 Uiso 1 1 d D . . . .
OW4 O -0.38177(12) -0.32861(12) -0.07841(11) 0.0204(3) Uani 1 1 d D . . . .
HW4A H -0.384(2) -0.3996(14) -0.086(2) 0.031 Uiso 1 1 d D U . . .
HW4B H -0.3329(19) -0.314(2) -0.1165(18) 0.031 Uiso 1 1 d D U . . .
OW5 O -0.41696(15) -0.10923(14) 0.06969(14) 0.0321(4) Uani 1 1 d D . . . .
HW5A H -0.4870(16) -0.093(2) 0.077(2) 0.048 Uiso 1 1 d D U . . .
HW5B H -0.402(2) -0.069(2) 0.0243(19) 0.048 Uiso 1 1 d D U . . .
OW6 O 0.23960(12) 0.74230(12) 0.28566(11) 0.0201(3) Uani 1 1 d D . . . .
HW6A H 0.3083(15) 0.731(2) 0.274(2) 0.030 Uiso 1 1 d D U . . .
HW6B H 0.227(2) 0.8073(15) 0.271(2) 0.030 Uiso 1 1 d D U . . .
OW7 O -0.73688(16) -0.12030(15) -0.14954(19) 0.0528(6) Uani 1 1 d D . . . .
HW7A H -0.689465 -0.082214 -0.099698 0.079 Uiso 1 1 d D U . . .
HW7B H -0.712287 -0.188000 -0.168142 0.079 Uiso 1 1 d D U . . .
OW8 O -1.03883(16) 0.08941(12) 0.09726(14) 0.0311(4) Uani 1 1 d D . . . .
HW8A H -1.038(2) 0.0202(15) 0.100(2) 0.047 Uiso 1 1 d D U . . .
HW8B H -1.1000(18) 0.113(2) 0.119(2) 0.047 Uiso 1 1 d D U . . .

loop_
_atom_site_aniso_label
_atom_site_aniso_U_11
_atom_site_aniso_U_22
_atom_site_aniso_U_33
_atom_site_aniso_U_23
_atom_site_aniso_U_13
_atom_site_aniso_U_12
Li1 0.0177(16) 0.0146(15) 0.0199(17) 0.0010(13) 0.0006(13) 0.0002(12)
Li2 0.0183(16) 0.0213(16) 0.0220(18) 0.0057(14) 0.0037(14) 0.0006(13)
Li3 0.0188(16) 0.0239(17) 0.0199(18) 0.0047(14) 0.0007(14) 0.0017(13)
Li4 0.0233(17) 0.0148(15) 0.0140(16) 0.0005(12) 0.0009(13) 0.0023(13)
S1 0.00974(19) 0.00846(18) 0.0112(2) 0.00121(15) 0.00185(15) 0.00022(14)
S2 0.0100(2) 0.0143(2) 0.0169(2) 0.00676(17) -0.00059(16) -0.00073(16)
S3 0.0140(2) 0.01107(19) 0.0162(2) 0.00053(16) -0.00395(17) 0.00057(16)
S4 0.00995(19) 0.00951(18) 0.0128(2) -0.00080(15) 0.00193(16) 0.00059(15)
O1 0.0160(6) 0.0163(6) 0.0113(6) -0.0001(5) -0.0010(5) -0.0022(5)
O2 0.0138(6) 0.0187(6) 0.0131(6) 0.0046(5) 0.0002(5) 0.0041(5)
O3 0.0136(6) 0.0161(6) 0.0128(6) -0.0019(5) 0.0030(5) 0.0019(5)
O4 0.0161(6) 0.0165(6) 0.0137(6) 0.0059(5) 0.0035(5) 0.0002(5)
O5 0.0105(6) 0.0237(7) 0.0183(7) 0.0038(6) 0.0021(5) 0.0003(5)
O6 0.0170(6) 0.0121(6) 0.0124(6) -0.0011(5) 0.0001(5) -0.0005(5)
O7 0.0228(7) 0.0097(6) 0.0186(7) 0.0042(5) 0.0073(6) 0.0019(5)
O8 0.0152(6) 0.0209(7) 0.0208(7) 0.0079(6) -0.0062(6) -0.0034(5)
O9 0.0249(8) 0.0137(6) 0.0363(9) 0.0023(6) -0.0019(7) 0.0038(6)
O10 0.0165(7) 0.0433(9) 0.0296(9) 0.0231(7) 0.0059(6) 0.0025(6)
O11 0.0211(7) 0.0214(7) 0.0272(8) 0.0031(6) -0.0030(6) -0.0095(6)
O12 0.0265(8) 0.0160(7) 0.0286(8) 0.0011(6) -0.0127(6) 0.0056(6)
O13 0.0248(7) 0.0255(7) 0.0175(7) -0.0028(6) 0.0015(6) 0.0031(6)
O14 0.0116(6) 0.0171(6) 0.0292(8) -0.0093(6) 0.0032(6) -0.0029(5)
O15 0.0180(7) 0.0190(6) 0.0215(7) 0.0020(6) 0.0023(6) 0.0095(5)
O16 0.0296(8) 0.0152(6) 0.0120(7) -0.0002(5) 0.0068(6) -0.0022(5)
C1 0.0088(7) 0.0107(7) 0.0112(8) 0.0015(6) 0.0020(6) -0.0005(6)
C2 0.0102(8) 0.0102(7) 0.0124(8) 0.0004(6) 0.0006(6) 0.0014(6)
C3 0.0072(7) 0.0090(7) 0.0129(8) 0.0017(6) -0.0016(6) -0.0016(6)
C4 0.0075(7) 0.0123(8) 0.0098(8) 0.0010(6) 0.0000(6) -0.0009(6)
C5 0.0071(7) 0.0099(7) 0.0113(8) 0.0003(6) -0.0015(6) -0.0004(6)
C6 0.0089(8) 0.0098(7) 0.0140(9) 0.0023(6) -0.0004(6) 0.0004(6)
C7 0.0089(7) 0.0089(7) 0.0132(8) 0.0002(6) 0.0002(6) 0.0008(6)
C8 0.0080(7) 0.0090(7) 0.0125(8) -0.0019(6) 0.0009(6) 0.0016(6)
C9 0.0113(8) 0.0092(7) 0.0091(8) -0.0002(6) 0.0008(6) 0.0027(6)
C10 0.0107(8) 0.0074(7) 0.0121(8) -0.0014(6) 0.0030(6) -0.0003(6)
C11 0.0094(8) 0.0095(7) 0.0134(8) -0.0011(6) -0.0007(6) 0.0007(6)
C12 0.0116(8) 0.0107(7) 0.0110(8) 0.0012(6) 0.0006(6) 0.0019(6)
C13 0.0106(8) 0.0109(7) 0.0137(9) 0.0009(7) 0.0028(7) -0.0005(6)
C14 0.0075(7) 0.0099(7) 0.0137(8) 0.0005(6) 0.0022(6) 0.0009(6)
C15 0.0088(7) 0.0090(7) 0.0144(9) 0.0022(6) 0.0046(6) -0.0004(6)
C16 0.0082(7) 0.0120(8) 0.0106(8) 0.0017(6) 0.0023(6) -0.0019(6)
C17 0.0088(7) 0.0110(7) 0.0130(8) 0.0030(6) 0.0034(6) 0.0008(6)
C18 0.0114(8) 0.0106(7) 0.0142(9) 0.0010(6) 0.0022(7) -0.0002(6)
C19 0.0103(8) 0.0114(8) 0.0137(9) 0.0008(7) -0.0004(7) -0.0017(6)
C20 0.0099(8) 0.0108(8) 0.0159(9) 0.0035(7) 0.0011(7) 0.0005(6)
C21 0.0096(8) 0.0096(7) 0.0137(8) 0.0036(6) 0.0015(6) 0.0009(6)
C22 0.0095(7) 0.0097(7) 0.0112(8) 0.0038(6) 0.0021(6) 0.0018(6)
C23 0.0124(8) 0.0086(7) 0.0086(8) 0.0020(6) 0.0019(6) 0.0029(6)
C24 0.0092(7) 0.0078(7) 0.0112(8) 0.0038(6) -0.0004(6) 0.0013(6)
C25 0.0087(7) 0.0107(7) 0.0133(8) 0.0039(6) 0.0026(6) 0.0018(6)
C26 0.0108(8) 0.0100(7) 0.0108(8) 0.0014(6) 0.0015(6) 0.0016(6)
C27 0.0110(8) 0.0095(7) 0.0129(8) 0.0021(6) -0.0005(6) 0.0002(6)
C28 0.0089(7) 0.0099(7) 0.0109(8) 0.0015(6) 0.0001(6) 0.0004(6)
OW1 0.0226(8) 0.0179(7) 0.0338(9) -0.0049(6) -0.0030(7) 0.0037(6)
OW2 0.0151(6) 0.0131(6) 0.0157(7) 0.0010(5) -0.0016(5) 0.0000(5)
OW3 0.0251(8) 0.0452(10) 0.0460(11) 0.0202(9) 0.0123(8) 0.0050(7)
OW4 0.0213(7) 0.0235(7) 0.0177(7) 0.0030(6) 0.0072(6) -0.0021(6)
OW5 0.0359(9) 0.0347(9) 0.0311(9) 0.0125(7) 0.0140(8) 0.0178(7)
OW6 0.0176(7) 0.0225(7) 0.0184(7) 0.0009(6) -0.0009(6) 0.0021(6)
OW7 0.0416(11) 0.0322(10) 0.0778(16) 0.0040(10) -0.0088(11) 0.0045(8)
OW8 0.0461(10) 0.0152(7) 0.0370(10) 0.0034(7) 0.0214(8) -0.0036(7)

loop_
_atom_type_symbol
_atom_type_description
_atom_type_scat_dispersion_real
_atom_type_scat_dispersion_imag
_atom_type_scat_source
Li Li -0.0003 0.0001 'International Tables Vol C Tables 4.2.6.8 and 6.1.1.4'
H H 0.0000 0.0000 'International Tables Vol C Tables 4.2.6.8 and 6.1.1.4'
C C 0.0033 0.0016 'International Tables Vol C Tables 4.2.6.8 and 6.1.1.4'
O O 0.0106 0.0060 'International Tables Vol C Tables 4.2.6.8 and 6.1.1.4'
S S 0.1246 0.1234 'International Tables Vol C Tables 4.2.6.8 and 6.1.1.4'

loop_
_geom_angle_atom_site_label_1
_geom_angle_atom_site_label_2
_geom_angle_atom_site_label_3
_geom_angle
_geom_angle_site_symmetry_1
_geom_angle_site_symmetry_3
_geom_angle_publ_flag
O7 Li1 O15 102.48(16) . 1_565 ?
O7 Li1 OW6 137.5(2) . . ?
O15 Li1 OW6 99.33(16) 1_565 . ?
O7 Li1 OW2 107.77(17) . . ?
O15 Li1 OW2 108.74(17) 1_565 . ?
OW6 Li1 OW2 98.97(15) . . ?
O7 Li1 Li3 87.35(13) . 1_655 ?
O15 Li1 Li3 143.38(17) 1_565 1_655 ?
OW6 Li1 Li3 96.37(14) . 1_655 ?
OW2 Li1 Li3 35.73(9) . 1_655 ?
O7 Li1 HW6B 159.2(5) . . ?
O15 Li1 HW6B 87.1(6) 1_565 . ?
OW6 Li1 HW6B 21.8(5) . . ?
OW2 Li1 HW6B 86.0(6) . . ?
Li3 Li1 HW6B 96.0(7) 1_655 . ?
O10 Li2 OW5 120.27(19) 1_545 . ?
O10 Li2 OW4 97.41(17) 1_545 . ?
OW5 Li2 OW4 112.60(19) . . ?
O10 Li2 O14 97.87(17) 1_545 . ?
OW5 Li2 O14 113.64(18) . . ?
OW4 Li2 O14 113.46(18) . . ?
OW1 Li3 OW3 115.8(2) . . ?
OW1 Li3 O8 110.72(18) . . ?
OW3 Li3 O8 112.25(18) . . ?
OW1 Li3 OW2 98.33(16) . 1_455 ?
OW3 Li3 OW2 109.62(18) . 1_455 ?
O8 Li3 OW2 109.07(18) . 1_455 ?
OW1 Li3 Li1 91.84(15) . 1_455 ?
OW3 Li3 Li1 141.40(17) . 1_455 ?
O8 Li3 Li1 78.62(13) . 1_455 ?
OW2 Li3 Li1 36.00(9) 1_455 1_455 ?
OW1 Li3 HW3A 135.2 . . ?
OW3 Li3 HW3A 23.3 . . ?
O8 Li3 HW3A 106.8 . . ?
OW2 Li3 HW3A 91.5 1_455 . ?
Li1 Li3 HW3A 119.0 1_455 . ?
OW8 Li4 O12 111.32(18) . . ?
OW8 Li4 O16 109.01(17) . 2_455 ?
O12 Li4 O16 110.23(18) . 2_455 ?
OW8 Li4 O6 100.81(17) . 1_455 ?
O12 Li4 O6 121.35(17) . 1_455 ?
O16 Li4 O6 103.21(16) 2_455 1_455 ?
O5 S1 O7 114.57(8) . . ?
O5 S1 O6 111.82(8) . . ?
O7 S1 O6 110.90(8) . . ?
O5 S1 C1 105.69(8) . . ?
O7 S1 C1 106.66(8) . . ?
O6 S1 C1 106.61(8) . . ?
O10 S2 O9 112.92(10) . . ?
O10 S2 O8 112.54(9) . . ?
O9 S2 O8 111.67(9) . . ?
O10 S2 C12 105.95(9) . . ?
O9 S2 C12 105.93(9) . . ?
O8 S2 C12 107.28(8) . . ?
O11 S3 O12 113.79(9) . . ?
O11 S3 O13 111.53(9) . . ?
O12 S3 O13 111.48(10) . . ?
O11 S3 C19 107.66(9) . . ?
O12 S3 C19 105.80(8) . . ?
O13 S3 C19 106.03(8) . . ?
O15 S4 O14 112.12(8) . . ?
O15 S4 O16 112.31(9) . . ?
O14 S4 O16 112.58(9) . . ?
O15 S4 C26 106.53(8) . . ?
O14 S4 C26 106.41(8) . . ?
O16 S4 C26 106.34(8) . . ?
C16 O1 H1 109.5 . . ?
C9 O2 H2 109.5 . . ?
C23 O3 H3 109.5 . . ?
C4 O4 H4 109.5 . . ?
S1 O6 Li4 128.01(13) . 1_655 ?
S1 O7 Li1 142.81(14) . . ?
S2 O8 Li3 126.23(13) . . ?
S2 O10 Li2 139.61(15) . 1_565 ?
S3 O12 Li4 145.30(14) . . ?
S4 O14 Li2 144.33(14) . . ?
S4 O15 Li1 139.62(14) . 1_545 ?
S4 O16 Li4 133.11(13) . 2_455 ?
C6 C1 C2 120.50(16) . . ?
C6 C1 S1 121.46(13) . . ?
C2 C1 S1 117.99(13) . . ?
C3 C2 C1 120.66(16) . . ?
C3 C2 H2A 119.7 . . ?
C1 C2 H2A 119.7 . . ?
C2 C3 C4 118.18(16) . . ?
C2 C3 C28 119.37(15) . . ?
C4 C3 C28 122.44(16) . . ?
O4 C4 C3 120.12(15) . . ?
O4 C4 C5 117.81(15) . . ?
C3 C4 C5 122.00(16) . . ?
C6 C5 C4 118.34(16) . . ?
C6 C5 C7 119.82(15) . . ?
C4 C5 C7 121.84(16) . . ?
C5 C6 C1 120.26(16) . . ?
C5 C6 H6A 119.9 . . ?
C1 C6 H6A 119.9 . . ?
C5 C7 C8 113.07(13) . . ?
C5 C7 H7A 109.0 . . ?
C8 C7 H7A 109.0 . . ?
C5 C7 H7B 109.0 . . ?
C8 C7 H7B 109.0 . . ?
H7A C7 H7B 107.8 . . ?
C13 C8 C9 118.32(15) . . ?
C13 C8 C7 119.82(15) . . ?
C9 C8 C7 121.85(16) . . ?
O2 C9 C8 120.14(15) . . ?
O2 C9 C10 118.00(15) . . ?
C8 C9 C10 121.81(16) . . ?
C11 C10 C9 118.32(16) . . ?
C11 C10 C14 120.37(15) . . ?
C9 C10 C14 121.31(16) . . ?
C12 C11 C10 120.22(16) . . ?
C12 C11 H11A 119.9 . . ?
C10 C11 H11A 119.9 . . ?
C11 C12 C13 120.77(17) . . ?
C11 C12 S2 120.89(13) . . ?
C13 C12 S2 118.10(13) . . ?
C8 C13 C12 120.45(16) . . ?
C8 C13 H13A 119.8 . . ?
C12 C13 H13A 119.8 . . ?
C10 C14 C15 112.58(14) . . ?
C10 C14 H14A 109.1 . . ?
C15 C14 H14A 109.1 . . ?
C10 C14 H14B 109.1 . . ?
C15 C14 H14B 109.1 . . ?
H14A C14 H14B 107.8 . . ?
C20 C15 C16 118.12(15) . . ?
C20 C15 C14 119.62(15) . . ?
C16 C15 C14 122.25(15) . . ?
O1 C16 C15 120.09(15) . . ?
O1 C16 C17 117.53(15) . . ?
C15 C16 C17 122.29(16) . . ?
C18 C17 C16 118.18(16) . . ?
C18 C17 C21 120.19(15) . . ?
C16 C17 C21 121.63(15) . . ?
C19 C18 C17 120.15(16) . . ?
C19 C18 H18A 119.9 . . ?
C17 C18 H18A 119.9 . . ?
C18 C19 C20 121.05(16) . . ?
C18 C19 S3 119.57(13) . . ?
C20 C19 S3 119.38(14) . . ?
C19 C20 C15 120.19(16) . . ?
C19 C20 H20A 119.9 . . ?
C15 C20 H20A 119.9 . . ?
C22 C21 C17 113.41(14) . . ?
C22 C21 H21A 108.9 . . ?
C17 C21 H21A 108.9 . . ?
C22 C21 H21B 108.9 . . ?
C17 C21 H21B 108.9 . . ?
H21A C21 H21B 107.7 . . ?
C27 C22 C23 118.02(16) . . ?
C27 C22 C21 119.38(15) . . ?
C23 C22 C21 122.59(15) . . ?
O3 C23 C22 119.81(15) . . ?
O3 C23 C24 117.91(15) . . ?
C22 C23 C24 122.21(15) . . ?
C25 C24 C23 118.35(15) . . ?
C25 C24 C28 120.66(15) . . ?
C23 C24 C28 120.98(15) . . ?
C24 C25 C26 120.19(16) . . ?
C24 C25 H25A 119.9 . . ?
C26 C25 H25A 119.9 . . ?
C27 C26 C25 120.84(16) . . ?
C27 C26 S4 119.86(13) . . ?
C25 C26 S4 119.26(13) . . ?
C26 C27 C22 120.32(16) . . ?
C26 C27 H27A 119.8 . . ?
C22 C27 H27A 119.8 . . ?
C3 C28 C24 112.59(14) . . ?
C3 C28 H28A 109.1 . . ?
C24 C28 H28A 109.1 . . ?
C3 C28 H28B 109.1 . . ?
C24 C28 H28B 109.1 . . ?
H28A C28 H28B 107.8 . . ?
Li3 OW1 HW1A 126.1(18) . . ?
Li3 OW1 HW1B 128.7(17) . . ?
HW1A OW1 HW1B 104(2) . . ?
Li3 OW2 Li1 108.27(15) 1_655 . ?
Li3 OW2 HW2A 120.1(16) 1_655 . ?
Li1 OW2 HW2A 103.3(17) . . ?
Li3 OW2 HW2B 111.9(16) 1_655 . ?
Li1 OW2 HW2B 104.4(16) . . ?
HW2A OW2 HW2B 108(2) . . ?
Li3 OW3 HW3B 130.5 . . ?
Li3 OW3 HW3A 88.0 . . ?
HW3B OW3 HW3A 103.1 . . ?
Li2 OW4 HW4A 116.9(18) . . ?
Li2 OW4 HW4B 117.5(17) . . ?
HW4A OW4 HW4B 102(2) . . ?
Li2 OW5 HW5A 124.8(19) . . ?
Li2 OW5 HW5B 116(2) . . ?
HW5A OW5 HW5B 104(3) . . ?
Li1 OW6 HW6A 113.0(17) . . ?
Li1 OW6 HW6B 100.0(17) . . ?
HW6A OW6 HW6B 104(2) . . ?
HW7A OW7 HW7B 112.8 . . ?
Li4 OW8 HW8A 120(2) . . ?
Li4 OW8 HW8B 133(2) . . ?
HW8A OW8 HW8B 107(3) . . ?

loop_
_geom_bond_atom_site_label_1
_geom_bond_atom_site_label_2
_geom_bond_distance
_geom_bond_site_symmetry_2
_geom_bond_publ_flag
Li1 O7 1.912(3) . ?
Li1 O15 1.931(4) 1_565 ?
Li1 OW6 1.950(3) . ?
Li1 OW2 2.042(4) . ?
Li1 Li3 3.299(5) 1_655 ?
Li1 HW6B 2.26(2) . ?
Li2 O10 1.889(4) 1_545 ?
Li2 OW5 1.910(4) . ?
Li2 OW4 1.928(4) . ?
Li2 O14 1.930(4) . ?
Li3 OW1 1.903(4) . ?
Li3 OW3 1.933(4) . ?
Li3 O8 1.977(4) . ?
Li3 OW2 2.029(4) 1_455 ?
Li3 HW3A 2.0722 . ?
Li4 OW8 1.890(4) . ?
Li4 O12 1.906(4) . ?
Li4 O16 1.943(4) 2_455 ?
Li4 O6 1.944(3) 1_455 ?
S1 O5 1.4471(13) . ?
S1 O7 1.4588(13) . ?
S1 O6 1.4682(13) . ?
S1 C1 1.7615(18) . ?
S2 O10 1.4462(15) . ?
S2 O9 1.4543(15) . ?
S2 O8 1.4613(13) . ?
S2 C12 1.7650(18) . ?
S3 O11 1.4489(15) . ?
S3 O12 1.4527(14) . ?
S3 O13 1.4692(15) . ?
S3 C19 1.7686(18) . ?
S4 O15 1.4478(14) . ?
S4 O14 1.4542(13) . ?
S4 O16 1.4580(14) . ?
S4 C26 1.7623(18) . ?
O1 C16 1.372(2) . ?
O1 H1 0.8200 . ?
O2 C9 1.373(2) . ?
O2 H2 0.8200 . ?
O3 C23 1.373(2) . ?
O3 H3 0.8200 . ?
O4 C4 1.377(2) . ?
O4 H4 0.8200 . ?
C1 C6 1.391(2) . ?
C1 C2 1.393(2) . ?
C2 C3 1.385(2) . ?
C2 H2A 0.9300 . ?
C3 C4 1.401(2) . ?
C3 C28 1.522(2) . ?
C4 C5 1.402(2) . ?
C5 C6 1.391(2) . ?
C5 C7 1.519(2) . ?
C6 H6A 0.9300 . ?
C7 C8 1.520(2) . ?
C7 H7A 0.9700 . ?
C7 H7B 0.9700 . ?
C8 C13 1.386(2) . ?
C8 C9 1.400(2) . ?
C9 C10 1.403(2) . ?
C10 C11 1.391(2) . ?
C10 C14 1.519(2) . ?
C11 C12 1.386(2) . ?
C11 H11A 0.9300 . ?
C12 C13 1.390(2) . ?
C13 H13A 0.9300 . ?
C14 C15 1.521(2) . ?
C14 H14A 0.9700 . ?
C14 H14B 0.9700 . ?
C15 C20 1.395(2) . ?
C15 C16 1.398(2) . ?
C16 C17 1.404(2) . ?
C17 C18 1.392(2) . ?
C17 C21 1.521(2) . ?
C18 C19 1.390(2) . ?
C18 H18A 0.9300 . ?
C19 C20 1.390(2) . ?
C20 H20A 0.9300 . ?
C21 C22 1.517(2) . ?
C21 H21A 0.9700 . ?
C21 H21B 0.9700 . ?
C22 C27 1.398(2) . ?
C22 C23 1.399(2) . ?
C23 C24 1.401(2) . ?
C24 C25 1.388(2) . ?
C24 C28 1.523(2) . ?
C25 C26 1.396(2) . ?
C25 H25A 0.9300 . ?
C26 C27 1.385(2) . ?
C27 H27A 0.9300 . ?
C28 H28A 0.9700 . ?
C28 H28B 0.9700 . ?
OW1 HW1A 0.861(17) . ?
OW1 HW1B 0.891(17) . ?
OW2 HW2A 0.853(16) . ?
OW2 HW2B 0.866(16) . ?
OW3 HW3B 0.8995 . ?
OW3 HW3A 0.8187 . ?
OW4 HW4A 0.860(16) . ?
OW4 HW4B 0.861(16) . ?
OW5 HW5A 0.876(17) . ?
OW5 HW5B 0.865(17) . ?
OW6 HW6A 0.865(16) . ?
OW6 HW6B 0.852(16) . ?
OW7 HW7A 0.8762 . ?
OW7 HW7B 0.8988 . ?
OW8 HW8A 0.850(17) . ?
OW8 HW8B 0.864(17) . ?
